data_8104097
loop_
_publ_author_name
'Weinberger, M.'
'Schneider, M.'
'Gessner, W.'

_publ_section_title
;
 Crystal structure of pentanatrium hexahydroxoaluminate dihydroxide, Na5
 (Al (O H)6) . (O H)2
;
_journal_name_full 'Zeitschrift fuer Kristallographie (149,1979-)'
_journal_page_first 236
_journal_page_last 236
_journal_volume 212
_journal_year 1997
_chemical_formula_sum 'Al H8 Na5 O8'
_chemical_name_systematic 'Na5 (Al (O H)6) (O H)2'
_space_group_IT_number 96
_symmetry_space_group_name_Hall 'P 4nw 2abw'
_symmetry_space_group_name_H-M 'P 43 21 2'
_cell_angle_alpha 90
_cell_angle_beta 90
_cell_angle_gamma 90
_cell_formula_units_Z 4
_cell_length_a 9.35
_cell_length_b 9.35
_cell_length_c 9.61
_cell_volume 840.130
_citation_journal_id_ASTM ZEKRDZ
_cod_data_source_file Weinberger_ZEKRDZ_1997_1941.cif
_cod_data_source_block H8Al1Na5O8
_cod_original_cell_volume 840.1302
_cod_original_formula_sum 'H8 Al1 Na5 O8'
_cod_database_code 8104097

loop_
_symmetry_equiv_pos_as_xyz
x,y,z
-y+1/2,x+1/2,z+3/4
-x,-y,z+1/2
y+1/2,-x+1/2,z+1/4
x+1/2,-y+1/2,-z+1/4
y,x,-z
-x+1/2,y+1/2,-z+3/4
-y,-x,-z+1/2

loop_
_atom_site_label
_atom_site_type_symbol
_atom_site_fract_x
_atom_site_fract_y
_atom_site_fract_z
_atom_site_occupancy
_atom_site_U_iso_or_equiv
Al1 Al+3 0.62756 0.62756 0 1 0.0
O3 O-2 0.62898 0.62763 -0.20193 1 0.0
O2 O-2 0.8341 0.62507 0.01101 1 0.0
Na3 Na+1 0.37521 0.62479 -0.25 1 0.0
O4 O-2 0.12094 0.63869 -0.22736 1 0.0
H1 H+1 0.3921 0.5729 0.0348 1 0.0
O1 O-2 0.42108 0.63353 0.0039 1 0.0
H2 H+1 0.8562 0.6932 0.0403 1 0.0
H4 H+1 0.1221 0.7175 -0.2128 1 0.0
Na2 Na+1 0.61276 0.86975 -0.27723 1 0.0
Na1 Na+1 0.87751 0.63244 -0.23217 1 0.0
H3 H+1 0.6408 0.5576 -0.2241 1 0.0
